data_7008887
loop_
_publ_author_name
'Pavlishchuk, Vitaly V.'
'Kolotilov, Sergey V.'
'Addison, Anthony W.'
'Butcher, Raymond J.'
'Sinn, Ekkehard'

_publ_section_title
;
 Nickel(II) complexes with dithiadiiminoamine and
 dithiabis(thiosemicarbazone) ligands&#x200A;&#x2020;
;
_journal_issue 3
_journal_name_full 'Journal of the Chemical Society, Dalton Transactions'
_journal_page_first 335
_journal_paper_doi 10.1039/a906294g
_journal_year 2000
_chemical_formula_sum 'C12 H27 Cl2 N4 Ni O8.5 S2'
_chemical_formula_weight 557.11
_chemical_name_systematic
;
 ?
;
_space_group_IT_number 56
_symmetry_cell_setting orthorhombic
_symmetry_space_group_name_Hall '-P 2ab 2ac'
_symmetry_space_group_name_H-M 'P c c n'
_atom_sites_solution_hydrogens geom
_atom_sites_solution_primary direct
_atom_sites_solution_secondary difmap
_audit_creation_method SHELXL-97
_cell_angle_alpha 90.00
_cell_angle_beta 90.00
_cell_angle_gamma 90.00
_cell_formula_units_Z 8
_cell_length_a 16.888(2)
_cell_length_b 19.831(3)
_cell_length_c 13.2864(16)
_cell_measurement_reflns_used 37
_cell_measurement_temperature 293(2)
_cell_measurement_theta_max 12.51
_cell_measurement_theta_min 4.96
_cell_volume 4449.7(10)
_computing_cell_refinement 'Siemens XSCANS'
_computing_data_collection 'Siemens XSCANS'
_computing_data_reduction 'Siemens SHELXTL'
_computing_molecular_graphics 'Siemens SHELXTL'
_computing_publication_material 'Siemens SHELXTL'
_computing_structure_refinement 'SHELXL-97 (Sheldrick, 1997)'
_computing_structure_solution 'SHELXS-97 (Sheldrick, 1990)'
_diffrn_ambient_temperature 293(2)
_diffrn_measured_fraction_theta_full 0.981
_diffrn_measured_fraction_theta_max 0.981
_diffrn_measurement_method '\w scans'
_diffrn_radiation_monochromator graphite
_diffrn_radiation_source 'fine-focus sealed tube'
_diffrn_radiation_type MoK\a
_diffrn_radiation_wavelength 0.71073
_diffrn_reflns_av_R_equivalents 0.0000
_diffrn_reflns_av_sigmaI/netI 0.0725
_diffrn_reflns_limit_h_max 21
_diffrn_reflns_limit_h_min 0
_diffrn_reflns_limit_k_max 25
_diffrn_reflns_limit_k_min 0
_diffrn_reflns_limit_l_max 15
_diffrn_reflns_limit_l_min 0
_diffrn_reflns_number 5007
_diffrn_reflns_theta_full 27.50
_diffrn_reflns_theta_max 27.50
_diffrn_reflns_theta_min 2.41
_diffrn_standards_interval_count 97
_diffrn_standards_number 3
_exptl_absorpt_coefficient_mu 1.348
_exptl_absorpt_correction_T_max 0.4374
_exptl_absorpt_correction_T_min 0.4107
_exptl_absorpt_correction_type empirical
_exptl_crystal_colour pale_purple
_exptl_crystal_density_diffrn 1.663
_exptl_crystal_density_method 'not measured'
_exptl_crystal_description needle
_exptl_crystal_F_000 2312
_exptl_crystal_size_max 0.13
_exptl_crystal_size_mid 0.74
_exptl_crystal_size_min 0.13
_refine_diff_density_max 0.488
_refine_diff_density_min -0.375
_refine_diff_density_rms 0.080
_refine_ls_extinction_method none
_refine_ls_goodness_of_fit_ref 1.007
_refine_ls_hydrogen_treatment mixed
_refine_ls_matrix_type full
_refine_ls_number_parameters 335
_refine_ls_number_reflns 5007
_refine_ls_number_restraints 15
_refine_ls_restrained_S_all 1.009
_refine_ls_R_factor_all 0.1116
_refine_ls_R_factor_gt 0.0546
_refine_ls_shift/su_max 0.301
_refine_ls_shift/su_mean 0.023
_refine_ls_structure_factor_coef Fsqd
_refine_ls_weighting_details 'calc w=1/[\s^2^(Fo^2^)+(0.0474P)^2^+4.0131P] where P=(Fo^2^+2Fc^2^)/3'
_refine_ls_weighting_scheme calc
_refine_ls_wR_factor_gt 0.1092
_refine_ls_wR_factor_ref 0.1329
_reflns_number_gt 2991
_reflns_number_total 5007
_reflns_threshold_expression >2sigma(I)
_cod_data_source_file a906294g.txt
_cod_data_source_block 1
_cod_depositor_comments
;
The following automatic conversions were performed:
'_symmetry_cell_setting' value 'Orthorhombic' changed to 'orthorhombic'
according to '/home/saulius/struct/CIF-dictionaries/cif_core.dic'
dictionary named 'cif_core.dic' version 2.4.1 from 2010-06-29.

Automatic conversion script
Id: cif_fix_enum 1527 2010-12-29 10:47:43Z saulius 
;
_cod_original_sg_symbol_H-M Pccn
_cod_original_formula_sum 'C12 H27 Cl2 N4 Ni O8.50 S2'
_cod_database_code 7008887

loop_
_symmetry_equiv_pos_as_xyz
'x, y, z'
'-x+1/2, -y+1/2, z'
'-x, y+1/2, -z+1/2'
'x+1/2, -y, -z+1/2'
'-x, -y, -z'
'x-1/2, y-1/2, -z'
'x, -y-1/2, z-1/2'
'-x-1/2, y, z-1/2'

loop_
_atom_site_label
_atom_site_type_symbol
_atom_site_fract_x
_atom_site_fract_y
_atom_site_fract_z
_atom_site_U_iso_or_equiv
_atom_site_adp_type
_atom_site_occupancy
_atom_site_symmetry_multiplicity
_atom_site_calc_flag
_atom_site_refinement_flags
_atom_site_disorder_assembly
_atom_site_disorder_group
Ni Ni 0.07264(3) 0.38334(3) 0.16815(4) 0.03310(16) Uani 1 1 d . . .
Cl1 Cl 0.19452(8) 0.59502(7) 0.08197(12) 0.0603(4) Uani 1 1 d . . .
Cl2 Cl 0.37728(7) 0.35729(6) 0.09202(10) 0.0496(3) Uani 1 1 d D . .
S1A S -0.02288(7) 0.47690(6) 0.16860(9) 0.0470(3) Uani 1 1 d . . .
S1B S -0.01114(7) 0.32634(7) 0.29028(9) 0.0487(3) Uani 1 1 d . . .
O1W O 0.2500 0.7500 0.2259(9) 0.178(4) Uani 1 2 d S . .
O11 O 0.1330(3) 0.5726(2) 0.0202(4) 0.117(2) Uani 1 1 d . . .
O12 O 0.2374(3) 0.5384(2) 0.1168(4) 0.1099(18) Uani 1 1 d . . .
O13 O 0.1583(4) 0.6316(3) 0.1611(4) 0.1218(19) Uani 1 1 d . . .
O14 O 0.2459(3) 0.6392(2) 0.0313(5) 0.130(2) Uani 1 1 d . . .
O21 O 0.4031(3) 0.3339(2) 0.1859(3) 0.1058(17) Uani 1 1 d D A .
O22 O 0.3176(6) 0.3149(5) 0.0568(6) 0.087(5) Uani 0.57(3) 1 d PD A 1
O23 O 0.4385(4) 0.3609(9) 0.0246(6) 0.128(6) Uani 0.57(3) 1 d PD A 1
O24 O 0.3468(10) 0.4220(4) 0.1032(7) 0.113(6) Uani 0.57(3) 1 d PD A 1
O22A O 0.4392(8) 0.3845(13) 0.0387(10) 0.136(10) Uani 0.43(3) 1 d PD A 2
O23A O 0.3159(12) 0.4004(14) 0.1015(13) 0.223(16) Uani 0.43(3) 1 d PD A 2
O24A O 0.350(2) 0.2984(9) 0.0377(12) 0.168(12) Uani 0.43(3) 1 d PD A 2
N1A N 0.1667(3) 0.3174(2) 0.2021(4) 0.0430(10) Uani 1 1 d . . .
H1NA H 0.146(3) 0.277(3) 0.203(4) 0.067(19) Uiso 1 1 d . . .
H2NA H 0.195(3) 0.321(3) 0.163(4) 0.048(19) Uiso 1 1 d . . .
N2A N 0.1264(2) 0.4416(2) 0.2744(3) 0.0423(9) Uani 1 1 d . . .
N1B N 0.1282(3) 0.4159(2) 0.0359(3) 0.0438(10) Uani 1 1 d . . .
H1NB H 0.105(3) 0.458(3) 0.012(4) 0.08(2) Uiso 1 1 d . . .
H2NB H 0.174(3) 0.424(3) 0.046(4) 0.059(18) Uiso 1 1 d . . .
N2B N 0.0105(2) 0.32448(17) 0.0699(3) 0.0359(8) Uani 1 1 d . . .
C1A C 0.1965(3) 0.3363(3) 0.3022(4) 0.0521(13) Uani 1 1 d . . .
H1AA H 0.2486 0.3168 0.3124 0.056(14) Uiso 1 1 calc R . .
H1AB H 0.1614 0.3187 0.3537 0.037(12) Uiso 1 1 calc R . .
C2A C 0.2014(3) 0.4123(3) 0.3107(4) 0.0544(14) Uani 1 1 d . . .
H2AA H 0.2102 0.4252 0.3802 0.050(14) Uiso 1 1 calc R . .
H2AB H 0.2452 0.4291 0.2706 0.057(15) Uiso 1 1 calc R . .
C3A C 0.1012(3) 0.4976(2) 0.3081(4) 0.0490(12) Uani 1 1 d . . .
C31A C 0.1409(5) 0.5405(3) 0.3866(5) 0.0800(19) Uani 1 1 d . . .
H31D H 0.1880 0.5184 0.4098 0.20(5) Uiso 1 1 calc R . .
H31E H 0.1054 0.5472 0.4421 0.16(4) Uiso 1 1 calc R . .
H31F H 0.1545 0.5834 0.3578 0.21(5) Uiso 1 1 calc R . .
C4A C 0.0256(3) 0.5260(3) 0.2650(4) 0.0583(14) Uani 1 1 d . . .
H4AA H 0.0372 0.5702 0.2374 0.077(18) Uiso 1 1 calc R . .
H4AB H -0.0116 0.5324 0.3199 0.062(16) Uiso 1 1 calc R . .
C5A C -0.1038(3) 0.4388(3) 0.2374(4) 0.0604(15) Uani 1 1 d . . .
H5AA H -0.1370 0.4745 0.2643 0.064(16) Uiso 1 1 calc R . .
H5AB H -0.1358 0.4129 0.1907 0.043(13) Uiso 1 1 calc R . .
C1B C 0.1178(3) 0.3620(2) -0.0383(3) 0.0469(12) Uani 1 1 d . . .
H1BA H 0.1542 0.3254 -0.0237 0.028(11) Uiso 1 1 calc R . .
H1BB H 0.1298 0.3790 -0.1050 0.042(12) Uiso 1 1 calc R . .
C2B C 0.0336(3) 0.3361(3) -0.0355(3) 0.0453(12) Uani 1 1 d . . .
H2BA H -0.0016 0.3688 -0.0661 0.054(14) Uiso 1 1 calc R . .
H2BB H 0.0298 0.2943 -0.0732 0.09(2) Uiso 1 1 calc R . .
C3B C -0.0467(3) 0.2860(2) 0.0926(4) 0.0417(11) Uani 1 1 d . . .
C31B C -0.0964(3) 0.2455(3) 0.0215(5) 0.0621(15) Uani 1 1 d . . .
H31A H -0.0802 0.2545 -0.0464 0.17(4) Uiso 1 1 calc R . .
H31B H -0.1511 0.2576 0.0296 0.14(3) Uiso 1 1 calc R . .
H31C H -0.0898 0.1984 0.0358 0.13(3) Uiso 1 1 calc R . .
C4B C -0.0671(3) 0.2760(3) 0.2020(4) 0.0576(14) Uani 1 1 d . . .
H4BA H -0.0592 0.2288 0.2186 0.11(2) Uiso 1 1 calc R . .
H4BB H -0.1229 0.2858 0.2112 0.073(17) Uiso 1 1 calc R . .
C5B C -0.0791(3) 0.3928(3) 0.3236(4) 0.0625(15) Uani 1 1 d . . .
H5BA H -0.1263 0.3726 0.3522 0.064(17) Uiso 1 1 calc R . .
H5BB H -0.0548 0.4203 0.3756 0.08(2) Uiso 1 1 calc R . .

loop_
_atom_site_aniso_label
_atom_site_aniso_U_11
_atom_site_aniso_U_22
_atom_site_aniso_U_33
_atom_site_aniso_U_23
_atom_site_aniso_U_13
_atom_site_aniso_U_12
Ni 0.0319(3) 0.0355(3) 0.0319(3) -0.0026(3) 0.0005(2) 0.0023(2)
Cl1 0.0463(7) 0.0528(8) 0.0818(10) 0.0063(7) -0.0036(7) -0.0011(6)
Cl2 0.0463(7) 0.0477(7) 0.0550(7) -0.0041(6) 0.0022(6) -0.0001(6)
S1A 0.0457(7) 0.0473(7) 0.0479(7) 0.0009(6) -0.0011(6) 0.0128(5)
S1B 0.0473(7) 0.0578(8) 0.0411(6) 0.0083(6) 0.0064(6) 0.0004(6)
O1W 0.099(6) 0.186(9) 0.250(11) 0.000 0.000 -0.014(7)
O11 0.104(4) 0.086(3) 0.162(5) -0.029(3) -0.078(4) 0.023(3)
O12 0.073(3) 0.076(3) 0.180(5) 0.038(3) -0.046(3) 0.006(2)
O13 0.155(5) 0.122(4) 0.088(3) -0.023(3) 0.029(4) 0.000(4)
O14 0.097(3) 0.077(3) 0.217(6) 0.047(4) 0.067(4) 0.010(3)
O21 0.136(4) 0.108(4) 0.073(3) 0.014(3) -0.036(3) -0.038(3)
O22 0.068(6) 0.129(12) 0.063(5) -0.011(5) -0.012(4) -0.057(6)
O23 0.053(7) 0.222(15) 0.109(10) -0.040(9) 0.029(6) 0.002(9)
O24 0.157(12) 0.047(5) 0.135(10) -0.020(6) 0.004(9) 0.038(6)
O22A 0.118(16) 0.22(2) 0.071(10) 0.017(11) 0.021(9) -0.115(15)
O23A 0.134(14) 0.161(18) 0.38(4) 0.16(2) 0.180(19) 0.110(14)
O24A 0.36(3) 0.043(8) 0.101(12) 0.000(8) -0.065(17) -0.037(15)
N1A 0.041(2) 0.041(3) 0.046(3) -0.006(2) -0.003(2) 0.006(2)
N2A 0.043(2) 0.044(2) 0.040(2) -0.0063(18) -0.0046(18) 0.0028(18)
N1B 0.041(2) 0.047(3) 0.044(2) -0.004(2) 0.006(2) -0.004(2)
N2B 0.0324(18) 0.037(2) 0.038(2) -0.0002(16) -0.0020(16) 0.0026(16)
C1A 0.047(3) 0.056(3) 0.054(3) -0.003(3) -0.010(2) 0.013(3)
C2A 0.049(3) 0.058(3) 0.056(3) -0.013(3) -0.014(3) 0.003(3)
C3A 0.063(3) 0.044(3) 0.040(3) -0.009(2) -0.002(2) 0.004(2)
C31A 0.108(5) 0.064(4) 0.068(4) -0.028(3) -0.022(4) 0.004(4)
C4A 0.069(4) 0.046(3) 0.060(3) -0.008(3) 0.001(3) 0.007(3)
C5A 0.042(3) 0.072(4) 0.067(4) -0.002(3) 0.009(3) 0.013(3)
C1B 0.047(3) 0.058(3) 0.036(3) 0.000(2) 0.004(2) 0.006(2)
C2B 0.045(3) 0.055(3) 0.037(2) -0.006(2) -0.003(2) -0.002(2)
C3B 0.033(2) 0.036(2) 0.056(3) -0.004(2) -0.005(2) 0.003(2)
C31B 0.050(3) 0.057(4) 0.080(4) -0.018(3) -0.011(3) -0.011(3)
C4B 0.049(3) 0.065(4) 0.058(3) 0.003(3) 0.012(3) -0.017(3)
C5B 0.053(3) 0.078(4) 0.056(3) -0.001(3) 0.020(3) 0.011(3)

loop_
_atom_type_symbol
_atom_type_description
_atom_type_scat_dispersion_real
_atom_type_scat_dispersion_imag
_atom_type_scat_source
C C 0.0033 0.0016 'International Tables Vol C Tables 4.2.6.8 and 6.1.1.4'
H H 0.0000 0.0000 'International Tables Vol C Tables 4.2.6.8 and 6.1.1.4'
N N 0.0061 0.0033 'International Tables Vol C Tables 4.2.6.8 and 6.1.1.4'
O O 0.0106 0.0060 'International Tables Vol C Tables 4.2.6.8 and 6.1.1.4'
Cl Cl 0.1484 0.1585 'International Tables Vol C Tables 4.2.6.8 and 6.1.1.4'
S S 0.1246 0.1234 'International Tables Vol C Tables 4.2.6.8 and 6.1.1.4'
Ni Ni 0.3393 1.1124 'International Tables Vol C Tables 4.2.6.8 and 6.1.1.4'

loop_
_geom_angle_atom_site_label_1
_geom_angle_atom_site_label_2
_geom_angle_atom_site_label_3
_geom_angle
_geom_angle_site_symmetry_1
_geom_angle_site_symmetry_3
_geom_angle_publ_flag
N2A Ni N2B 175.03(15) . . ?
N2A Ni N1B 101.94(16) . . ?
N2B Ni N1B 82.52(16) . . ?
N2A Ni N1A 82.37(16) . . ?
N2B Ni N1A 99.78(16) . . ?
N1B Ni N1A 91.9(2) . . ?
N2A Ni S1B 93.49(11) . . ?
N2B Ni S1B 82.05(11) . . ?
N1B Ni S1B 164.57(13) . . ?
N1A Ni S1B 90.42(16) . . ?
N2A Ni S1A 82.13(11) . . ?
N2B Ni S1A 95.49(10) . . ?
N1B Ni S1A 93.65(14) . . ?
N1A Ni S1A 164.31(13) . . ?
S1B Ni S1A 88.13(5) . . ?
O11 Cl1 O14 112.2(4) . . ?
O11 Cl1 O12 108.7(3) . . ?
O14 Cl1 O12 109.6(3) . . ?
O11 Cl1 O13 106.2(4) . . ?
O14 Cl1 O13 107.6(3) . . ?
O12 Cl1 O13 112.6(4) . . ?
O23A Cl2 O23 127.4(9) . . ?
O23A Cl2 O22A 112.6(6) . . ?
O23 Cl2 O22A 21.2(13) . . ?
O23A Cl2 O24 28.5(11) . . ?
O23 Cl2 O24 107.5(8) . . ?
O22A Cl2 O24 88.6(10) . . ?
O23A Cl2 O22 81.8(13) . . ?
O23 Cl2 O22 111.0(4) . . ?
O22A Cl2 O22 127.9(10) . . ?
O24 Cl2 O22 109.0(4) . . ?
O23A Cl2 O21 111.4(7) . . ?
O23 Cl2 O21 111.4(4) . . ?
O22A Cl2 O21 110.6(6) . . ?
O24 Cl2 O21 109.0(3) . . ?
O22 Cl2 O21 108.9(3) . . ?
O23A Cl2 O24A 108.5(6) . . ?
O23 Cl2 O24A 87.2(15) . . ?
O22A Cl2 O24A 107.3(7) . . ?
O24 Cl2 O24A 133.1(11) . . ?
O22 Cl2 O24A 28.2(14) . . ?
O21 Cl2 O24A 105.9(5) . . ?
C4A S1A C5A 102.1(3) . . ?
C4A S1A Ni 96.42(17) . . ?
C5A S1A Ni 100.48(18) . . ?
C5B S1B C4B 103.4(3) . . ?
C5B S1B Ni 101.19(18) . . ?
C4B S1B Ni 97.37(16) . . ?
C1A N1A Ni 107.1(3) . . ?
C3A N2A C2A 121.1(4) . . ?
C3A N2A Ni 126.2(3) . . ?
C2A N2A Ni 112.7(3) . . ?
C1B N1B Ni 106.6(3) . . ?
C3B N2B C2B 121.5(4) . . ?
C3B N2B Ni 125.7(3) . . ?
C2B N2B Ni 112.5(3) . . ?
N1A C1A C2A 109.8(4) . . ?
N2A C2A C1A 108.7(4) . . ?
N2A C3A C31A 126.2(5) . . ?
N2A C3A C4A 118.5(4) . . ?
C31A C3A C4A 115.3(5) . . ?
C3A C4A S1A 116.8(3) . . ?
C5B C5A S1A 115.0(4) . . ?
N1B C1B C2B 110.1(4) . . ?
N2B C2B C1B 109.0(4) . . ?
N2B C3B C31B 126.9(5) . . ?
N2B C3B C4B 118.9(4) . . ?
C31B C3B C4B 114.2(4) . . ?
C3B C4B S1B 115.7(3) . . ?
C5A C5B S1B 115.3(4) . . ?

loop_
_geom_bond_atom_site_label_1
_geom_bond_atom_site_label_2
_geom_bond_distance
_geom_bond_site_symmetry_2
_geom_bond_publ_flag
Ni N2A 2.037(4) . ?
Ni N2B 2.042(3) . ?
Ni N1B 2.094(4) . ?
Ni N1A 2.106(4) . ?
Ni S1B 2.4317(13) . ?
Ni S1A 2.4586(13) . ?
Cl1 O11 1.397(4) . ?
Cl1 O14 1.405(5) . ?
Cl1 O12 1.414(4) . ?
Cl1 O13 1.416(5) . ?
Cl2 O23A 1.350(11) . ?
Cl2 O23 1.370(5) . ?
Cl2 O22A 1.374(10) . ?
Cl2 O24 1.391(5) . ?
Cl2 O22 1.393(5) . ?
Cl2 O21 1.400(4) . ?
Cl2 O24A 1.446(10) . ?
S1A C4A 1.806(5) . ?
S1A C5A 1.810(5) . ?
S1B C5B 1.803(5) . ?
S1B C4B 1.807(5) . ?
N1A C1A 1.470(6) . ?
N2A C3A 1.270(6) . ?
N2A C2A 1.473(6) . ?
N1B C1B 1.464(6) . ?
N2B C3B 1.267(5) . ?
N2B C2B 1.472(5) . ?
C1A C2A 1.515(7) . ?
C3A C31A 1.504(7) . ?
C3A C4A 1.510(7) . ?
C5A C5B 1.522(7) . ?
C1B C2B 1.513(6) . ?
C3B C31B 1.498(6) . ?
C3B C4B 1.507(7) . ?
